data_4341804
loop_
_publ_author_name
'Jiang, Xiu-Juan'
'Li, Min'
'Lu, Hong-Lin'
'Xu, Lin-Hua'
'Xu, Hong'
'Zang, Shuang-Quan'
'Tang, Ming-Sheng'
'Hou, Hong-Wei'
'Mak, Thomas C. W.'

_publ_section_title
;
 A Highly Sensitive C3-Symmetric Schiff-Base Fluorescent Probe for Cd(2+)
;
_journal_name_full 'Inorganic chemistry'
_journal_page_first 141202101910005
_journal_paper_doi 10.1021/ic501279y
_journal_year 2014
_chemical_formula_sum 'C74 H76 Cd6 N30 O39'
_chemical_formula_weight 2684.05
_chemical_name_systematic
;

 ?

;
_space_group_IT_number 2
_symmetry_cell_setting triclinic
_symmetry_space_group_name_Hall '-P 1'
_symmetry_space_group_name_H-M 'P -1'
_atom_sites_solution_hydrogens geom
_atom_sites_solution_primary direct
_atom_sites_solution_secondary difmap
_audit_creation_method SHELXL-97
_cell_angle_alpha 93.849(12)
_cell_angle_beta 93.549(11)
_cell_angle_gamma 105.653(13)
_cell_formula_units_Z 1
_cell_length_a 11.9248(17)
_cell_length_b 13.2788(19)
_cell_length_c 16.859(2)
_cell_measurement_temperature 293(2)
_cell_volume 2555.9(6)
_computing_cell_refinement 'Bruker FRAMBO'
_computing_data_collection 'Bruker FRAMBO'
_computing_data_reduction 'Bruker SAINT'
_computing_molecular_graphics 'Bruker SHELXTL'
_computing_publication_material 'Bruker SHELXTL'
_computing_structure_refinement 'SHELXL-97 (Sheldrick, 1997)'
_computing_structure_solution 'SHELXS-97 (Sheldrick, 1990)'
_diffrn_ambient_temperature 293(2)
_diffrn_measured_fraction_theta_full 0.999
_diffrn_measured_fraction_theta_max 0.999
_diffrn_measurement_device_type 'multiwire proportional'
_diffrn_measurement_method 'phi and omega scans'
_diffrn_radiation_monochromator graphite
_diffrn_radiation_source 'fine-focus sealed tube'
_diffrn_radiation_type MoK\a
_diffrn_radiation_wavelength 0.71073
_diffrn_reflns_av_R_equivalents 0.1367
_diffrn_reflns_av_sigmaI/netI 0.2802
_diffrn_reflns_limit_h_max 14
_diffrn_reflns_limit_h_min -14
_diffrn_reflns_limit_k_max 12
_diffrn_reflns_limit_k_min -15
_diffrn_reflns_limit_l_max 18
_diffrn_reflns_limit_l_min -20
_diffrn_reflns_number 16938
_diffrn_reflns_theta_full 25.00
_diffrn_reflns_theta_max 25.00
_diffrn_reflns_theta_min 2.84
_exptl_absorpt_coefficient_mu 1.324
_exptl_absorpt_correction_T_max 0.7247
_exptl_absorpt_correction_T_min 0.6767
_exptl_absorpt_correction_type none
_exptl_crystal_density_diffrn 1.744
_exptl_crystal_density_method 'not measured'
_exptl_crystal_F_000 1330
_exptl_crystal_size_max 0.32
_exptl_crystal_size_mid 0.28
_exptl_crystal_size_min 0.26
_refine_diff_density_max 1.297
_refine_diff_density_min -0.619
_refine_diff_density_rms 0.168
_refine_ls_extinction_method none
_refine_ls_goodness_of_fit_ref 1.012
_refine_ls_hydrogen_treatment mixed
_refine_ls_matrix_type full
_refine_ls_number_parameters 677
_refine_ls_number_reflns 8982
_refine_ls_number_restraints 107
_refine_ls_restrained_S_all 1.009
_refine_ls_R_factor_all 0.2693
_refine_ls_R_factor_gt 0.1136
_refine_ls_shift/su_max 0.001
_refine_ls_shift/su_mean 0.000
_refine_ls_structure_factor_coef Fsqd
_refine_ls_weighting_details 'calc w=1/[\s^2^(Fo^2^)+(0.0586P)^2^+0.0020P] where P=(Fo^2^+2Fc^2^)/3'
_refine_ls_weighting_scheme calc
_refine_ls_wR_factor_gt 0.1953
_refine_ls_wR_factor_ref 0.2512
_reflns_number_gt 3316
_reflns_number_total 8982
_reflns_threshold_expression >2sigma(I)
_cod_data_source_file ic501279y_si_002.cif
_cod_data_source_block c
_cod_depositor_comments
;
The following automatic conversions were performed:

'_symmetry_cell_setting' value 'Triclinic' changed to 'triclinic'
according to
/home/saulius/struct/COD-crude-data--automatic-downloads/rss-feeds/ACS/lib/dictionaries/cif_core.dic
dictionary named 'cif_core.dic' version 2.4.2 from 2011-04-26.

Automatic conversion script
Id: cif_fix_values 2935 2014-11-11 08:27:57Z andrius 
;
_cod_original_sg_symbol_H-M P-1
_cod_database_code 4341804

loop_
_symmetry_equiv_pos_as_xyz
'x, y, z'
'-x, -y, -z'

loop_
_atom_site_label
_atom_site_type_symbol
_atom_site_fract_x
_atom_site_fract_y
_atom_site_fract_z
_atom_site_U_iso_or_equiv
_atom_site_adp_type
_atom_site_occupancy
_atom_site_symmetry_multiplicity
_atom_site_calc_flag
_atom_site_refinement_flags
Cd1 Cd 0.81188(11) 0.34017(12) 0.20909(8) 0.0508(5) Uani 1 1 d .
Cd2 Cd 0.38177(12) 0.22772(12) 0.34309(7) 0.0516(5) Uani 1 1 d .
Cd3 Cd 0.53409(14) 0.61786(13) 0.22396(8) 0.0644(5) Uani 1 1 d .
O1 O 0.4996(17) 0.8039(12) 0.1982(8) 0.107(6) Uani 1 1 d .
O2 O 1.0049(11) 0.3009(11) 0.1626(8) 0.075(4) Uani 1 1 d .
O3 O 0.2203(12) 0.0918(14) 0.4016(8) 0.088(5) Uani 1 1 d .
O4 O 0.1826(14) 0.2322(16) 0.2813(10) 0.107(6) Uani 1 1 d .
O5 O 0.2830(13) 0.1472(13) 0.2241(9) 0.093(6) Uani 1 1 d .
O6 O 0.1081(16) 0.1401(15) 0.1715(9) 0.120(7) Uani 1 1 d .
O7 O 0.3659(12) 0.3332(11) 0.4485(7) 0.076(4) Uani 1 1 d .
O8 O 0.7396(14) 0.2664(14) 0.0664(9) 0.100(5) Uani 1 1 d .
O9 O 0.7353(14) 0.1635(13) 0.1511(10) 0.102(6) Uani 1 1 d .
O10 O 0.666(2) 0.1022(17) 0.0324(12) 0.166(9) Uani 1 1 d .
O11 O 0.9260(16) 0.4010(19) 0.3301(12) 0.122(9) Uani 1 1 d .
O12 O 0.8941(14) 0.2356(17) 0.3099(10) 0.093(6) Uani 1 1 d .
O13 O 1.0098(14) 0.3205(17) 0.4115(10) 0.138(8) Uani 1 1 d .
O14 O 0.724(2) 0.7557(16) 0.2514(12) 0.145(9) Uani 1 1 d .
O15 O 0.621(2) 0.708(2) 0.3483(15) 0.129(9) Uani 1 1 d .
O16 O 0.782(2) 0.832(2) 0.3679(14) 0.164(10) Uani 1 1 d .
O17 O 0.5523(12) 0.6272(12) 0.0922(7) 0.076(4) Uani 1 1 d U
O1W O 0.9919(14) 0.0745(17) 0.3807(12) 0.190(11) Uani 1 1 d .
H1W H 0.9490 0.0128 0.3847 0.286 Uiso 1 1 d R
H2W H 1.0520 0.1004 0.3564 0.286 Uiso 1 1 d R
O2W O 0.679(2) 0.9579(17) 0.1830(12) 0.225(12) Uani 1 1 d .
H3W H 0.6430 0.9759 0.2211 0.337 Uiso 1 1 d R
H4W H 0.7017 0.9948 0.1447 0.337 Uiso 1 1 d R
O3W O 1.0000 1.0000 0.0000 0.31(2) Uani 1 2 d SU
H5W H 0.9651 1.0017 0.0423 0.468 Uiso 1 1 d R
H6W H 1.0329 0.9515 0.0067 0.468 Uiso 1 1 d R
N1 N 0.4725(12) 0.3852(11) 0.2885(6) 0.041(4) Uani 1 1 d .
N2 N 0.4285(13) 0.4686(12) 0.2777(7) 0.049(4) Uani 1 1 d .
N3 N 0.6309(11) 0.3189(12) 0.2693(8) 0.047(4) Uani 1 1 d .
N4 N 0.5671(11) 0.2364(11) 0.3038(7) 0.035(4) Uani 1 1 d .
N5 N 0.7337(12) 0.4851(12) 0.1995(7) 0.043(4) Uani 1 1 d .
N6 N 0.6273(11) 0.4843(10) 0.2269(7) 0.034(3) Uani 1 1 d .
N7 N 0.3534(13) 0.6405(14) 0.2580(9) 0.057(5) Uani 1 1 d .
N8 N 0.9390(12) 0.4751(11) 0.1460(8) 0.050(4) Uani 1 1 d .
N9 N 0.4304(14) 0.0789(12) 0.3752(8) 0.055(5) Uani 1 1 d .
N10 N 0.1925(19) 0.1730(15) 0.2261(13) 0.072(6) Uani 1 1 d .
N11 N 0.7211(16) 0.1778(16) 0.0837(11) 0.063(5) Uani 1 1 d .
N12 N 0.9423(19) 0.320(3) 0.3524(13) 0.097(10) Uani 1 1 d .
N13 N 0.2573(16) 0.4046(18) 0.5251(10) 0.079(6) Uani 1 1 d .
N14 N 0.705(3) 0.764(3) 0.325(2) 0.122(12) Uani 1 1 d .
N15 N 0.5774(14) 0.7342(15) -0.0073(10) 0.064(5) Uani 1 1 d .
C1 C 0.5784(13) 0.3927(15) 0.2592(9) 0.041(5) Uani 1 1 d .
C2 C 0.3268(15) 0.4675(16) 0.2991(10) 0.056(6) Uani 1 1 d .
H2A H 0.2805 0.4101 0.3214 0.067 Uiso 1 1 calc R
C3 C 0.2862(19) 0.5614(17) 0.2866(10) 0.055(6) Uani 1 1 d .
C4 C 0.1717(17) 0.559(2) 0.3119(12) 0.092(8) Uani 1 1 d .
H4 H 0.1278 0.5021 0.3360 0.111 Uiso 1 1 calc R
C5 C 0.132(2) 0.642(2) 0.2990(13) 0.093(5) Uani 1 1 d U
H5 H 0.0583 0.6432 0.3143 0.111 Uiso 1 1 calc R
C6 C 0.194(2) 0.721(2) 0.2656(13) 0.091(4) Uani 1 1 d U
C7 C 0.304(2) 0.724(2) 0.2440(14) 0.093(5) Uani 1 1 d U
C8 C 0.162(2) 0.816(2) 0.2451(13) 0.102(4) Uani 1 1 d U
H8 H 0.0888 0.8245 0.2533 0.123 Uiso 1 1 calc R
C9 C 0.243(2) 0.889(2) 0.2143(13) 0.108(5) Uani 1 1 d U
H9 H 0.2164 0.9462 0.2027 0.129 Uiso 1 1 calc R
C10 C 0.357(2) 0.901(2) 0.1949(14) 0.113(6) Uani 1 1 d U
H10 H 0.4062 0.9582 0.1742 0.136 Uiso 1 1 calc R
C11 C 0.382(2) 0.803(2) 0.2142(13) 0.096(9) Uani 1 1 d .
C12 C 0.7944(17) 0.5605(15) 0.1662(11) 0.058(5) Uani 1 1 d .
H12 H 0.7684 0.6201 0.1618 0.070 Uiso 1 1 calc R
C13 C 0.9031(15) 0.5575(16) 0.1346(10) 0.048(5) Uani 1 1 d .
C14 C 0.9696(16) 0.6447(14) 0.0999(10) 0.055(5) Uani 1 1 d .
H14 H 0.9429 0.7038 0.0950 0.066 Uiso 1 1 calc R
C15 C 1.0743(15) 0.6409(16) 0.0733(10) 0.058(6) Uani 1 1 d .
H15 H 1.1190 0.6973 0.0490 0.070 Uiso 1 1 calc R
C16 C 1.1142(15) 0.5533(14) 0.0822(9) 0.042(5) Uani 1 1 d .
C17 C 1.0447(15) 0.4718(16) 0.1175(10) 0.046(5) Uani 1 1 d .
C18 C 1.2220(16) 0.5431(19) 0.0582(12) 0.085(8) Uani 1 1 d .
H18 H 1.2714 0.5973 0.0344 0.101 Uiso 1 1 calc R
C19 C 1.2534(16) 0.4541(18) 0.0699(11) 0.065(6) Uani 1 1 d U
H19 H 1.3262 0.4489 0.0563 0.078 Uiso 1 1 calc R
C20 C 1.1780(18) 0.3701(17) 0.1020(12) 0.078(7) Uani 1 1 d .
H20 H 1.1991 0.3081 0.1064 0.093 Uiso 1 1 calc R
C21 C 1.0741(18) 0.378(2) 0.1269(12) 0.079(8) Uani 1 1 d .
C22 C 0.6116(14) 0.1637(15) 0.3187(8) 0.044(5) Uani 1 1 d .
H22 H 0.6868 0.1652 0.3061 0.053 Uiso 1 1 calc R
C23 C 0.5368(16) 0.0738(15) 0.3581(10) 0.049(5) Uani 1 1 d .
C24 C 0.5774(16) -0.0161(17) 0.3741(10) 0.057(6) Uani 1 1 d .
H24 H 0.6505 -0.0186 0.3592 0.068 Uiso 1 1 calc R
C25 C 0.513(2) -0.0955(16) 0.4097(10) 0.067(6) Uani 1 1 d .
H25 H 0.5420 -0.1512 0.4231 0.080 Uiso 1 1 calc R
C26 C 0.397(2) -0.0923(17) 0.4269(9) 0.060(6) Uani 1 1 d .
C27 C 0.317(3) -0.1756(17) 0.4595(11) 0.083(8) Uani 1 1 d .
H27 H 0.3347 -0.2375 0.4701 0.100 Uiso 1 1 calc R
C28 C 0.210(3) -0.159(2) 0.4746(14) 0.106(9) Uani 1 1 d .
H28 H 0.1578 -0.2096 0.4998 0.128 Uiso 1 1 calc R
C29 C 0.180(2) -0.077(2) 0.4554(12) 0.082(8) Uani 1 1 d .
H29 H 0.1047 -0.0760 0.4645 0.098 Uiso 1 1 calc R
C30 C 0.2480(18) 0.009(2) 0.4228(11) 0.075(7) Uani 1 1 d .
C31 C 0.3621(17) -0.0050(17) 0.4061(9) 0.055(6) Uani 1 1 d .
C32 C 0.2807(19) 0.3241(18) 0.4857(12) 0.069(6) Uani 1 1 d .
H32 H 0.2294 0.2576 0.4866 0.083 Uiso 1 1 calc R
C33 C 0.156(2) 0.392(2) 0.5726(14) 0.144(13) Uani 1 1 d .
H33A H 0.1112 0.3202 0.5676 0.215 Uiso 1 1 calc R
H33B H 0.1083 0.4350 0.5536 0.215 Uiso 1 1 calc R
H33C H 0.1827 0.4143 0.6276 0.215 Uiso 1 1 calc R
C34 C 0.337(3) 0.511(2) 0.5233(15) 0.146(12) Uani 1 1 d .
H34A H 0.3905 0.5102 0.4831 0.219 Uiso 1 1 calc R
H34B H 0.3800 0.5333 0.5744 0.219 Uiso 1 1 calc R
H34C H 0.2923 0.5592 0.5111 0.219 Uiso 1 1 calc R
C35 C 0.5922(19) 0.710(2) 0.0661(14) 0.085(5) Uani 1 1 d U
H35 H 0.6393 0.7625 0.1020 0.102 Uiso 1 1 calc R
C36 C 0.5014(19) 0.661(2) -0.0657(13) 0.102(9) Uani 1 1 d .
H36A H 0.4659 0.5981 -0.0419 0.153 Uiso 1 1 calc R
H36B H 0.5452 0.6458 -0.1085 0.153 Uiso 1 1 calc R
H36C H 0.4417 0.6912 -0.0861 0.153 Uiso 1 1 calc R
C37 C 0.613(2) 0.839(2) -0.0332(14) 0.137(12) Uani 1 1 d .
H37A H 0.5549 0.8748 -0.0214 0.206 Uiso 1 1 calc R
H37B H 0.6199 0.8347 -0.0896 0.206 Uiso 1 1 calc R
H37C H 0.6865 0.8768 -0.0058 0.206 Uiso 1 1 calc R

loop_
_atom_site_aniso_label
_atom_site_aniso_U_11
_atom_site_aniso_U_22
_atom_site_aniso_U_33
_atom_site_aniso_U_23
_atom_site_aniso_U_13
_atom_site_aniso_U_12
Cd1 0.0536(9) 0.0497(11) 0.0589(9) 0.0145(7) 0.0204(7) 0.0250(8)
Cd2 0.0547(9) 0.0579(12) 0.0517(9) 0.0135(7) 0.0210(7) 0.0260(8)
Cd3 0.0959(13) 0.0539(12) 0.0604(10) 0.0184(8) 0.0299(8) 0.0412(10)
O1 0.203(18) 0.060(12) 0.079(10) 0.019(8) 0.067(11) 0.057(13)
O2 0.077(10) 0.068(12) 0.102(11) 0.042(9) 0.048(8) 0.042(9)
O3 0.082(11) 0.118(16) 0.085(11) 0.035(10) 0.033(8) 0.052(11)
O4 0.091(13) 0.113(18) 0.109(14) -0.004(12) -0.001(11) 0.021(12)
O5 0.079(12) 0.109(16) 0.108(12) 0.017(10) 0.012(9) 0.051(11)
O6 0.145(17) 0.128(18) 0.082(12) -0.022(11) -0.032(12) 0.049(14)
O7 0.080(10) 0.086(13) 0.064(9) -0.004(8) 0.038(8) 0.023(9)
O8 0.138(14) 0.074(14) 0.102(12) 0.014(10) 0.040(10) 0.043(12)
O9 0.133(14) 0.089(15) 0.083(12) 0.017(10) 0.043(11) 0.016(11)
O10 0.24(3) 0.094(19) 0.149(18) -0.036(15) 0.000(17) 0.040(18)
O11 0.098(14) 0.17(3) 0.115(16) 0.031(15) 0.025(11) 0.060(16)
O12 0.060(11) 0.14(2) 0.086(13) 0.040(12) 0.033(9) 0.032(12)
O13 0.084(13) 0.25(3) 0.078(12) 0.031(14) -0.018(10) 0.043(14)
O14 0.23(2) 0.110(19) 0.115(15) -0.002(14) 0.017(16) 0.078(17)
O15 0.13(2) 0.13(2) 0.130(19) 0.011(15) -0.015(16) 0.061(19)
O16 0.20(3) 0.16(3) 0.15(2) -0.006(17) -0.019(17) 0.07(2)
O17 0.091(7) 0.065(7) 0.073(6) 0.009(6) 0.015(5) 0.020(6)
O1W 0.122(14) 0.22(3) 0.31(2) 0.18(2) 0.150(16) 0.118(17)
O2W 0.37(3) 0.12(2) 0.20(2) 0.039(17) 0.16(2) 0.06(2)
O3W 0.30(2) 0.32(2) 0.31(2) 0.004(10) 0.016(10) 0.072(11)
N1 0.061(10) 0.046(11) 0.024(8) 0.003(7) 0.016(7) 0.025(9)
N2 0.073(11) 0.065(13) 0.030(8) 0.008(7) 0.014(7) 0.050(10)
N3 0.051(10) 0.043(11) 0.064(10) 0.028(8) 0.034(8) 0.029(9)
N4 0.051(9) 0.024(9) 0.041(8) 0.010(7) 0.010(7) 0.025(8)
N5 0.043(10) 0.041(11) 0.041(9) -0.001(7) 0.009(7) 0.005(8)
N6 0.035(8) 0.026(10) 0.047(8) 0.006(7) 0.027(7) 0.013(7)
N7 0.060(11) 0.061(14) 0.068(11) 0.020(10) 0.014(9) 0.039(11)
N8 0.051(10) 0.031(11) 0.064(10) 0.026(8) -0.005(8) 0.003(8)
N9 0.079(12) 0.054(13) 0.039(9) 0.027(8) 0.023(8) 0.022(10)
N10 0.103(18) 0.033(13) 0.077(16) 0.006(10) -0.009(14) 0.016(13)
N11 0.099(14) 0.040(14) 0.056(13) 0.023(11) 0.021(11) 0.020(12)
N12 0.052(16) 0.18(4) 0.050(16) 0.006(17) 0.016(12) 0.012(18)
N13 0.082(15) 0.077(18) 0.074(13) -0.001(12) -0.004(11) 0.018(13)
N14 0.14(3) 0.14(4) 0.12(3) -0.03(2) -0.02(3) 0.10(3)
N15 0.074(13) 0.063(15) 0.061(12) 0.003(10) 0.014(10) 0.027(11)
C1 0.023(10) 0.055(15) 0.048(11) 0.009(10) 0.012(8) 0.011(10)
C2 0.041(12) 0.060(16) 0.073(14) 0.025(11) 0.012(10) 0.017(11)
C3 0.091(17) 0.049(16) 0.041(12) -0.016(10) -0.018(11) 0.055(14)
C4 0.062(16) 0.13(3) 0.105(17) -0.006(16) 0.003(13) 0.072(17)
C5 0.086(8) 0.099(8) 0.096(8) -0.002(6) -0.002(6) 0.037(7)
C6 0.093(6) 0.095(6) 0.092(6) 0.001(5) -0.003(5) 0.041(5)
C7 0.098(7) 0.094(8) 0.088(8) -0.002(7) 0.003(7) 0.031(6)
C8 0.107(7) 0.101(7) 0.104(7) 0.001(6) -0.001(6) 0.041(6)
C9 0.115(7) 0.104(7) 0.106(7) 0.008(6) -0.003(6) 0.037(6)
C10 0.120(8) 0.111(9) 0.108(8) 0.013(7) 0.004(7) 0.033(7)
C11 0.10(2) 0.13(3) 0.067(16) -0.042(16) -0.014(14) 0.07(2)
C12 0.072(15) 0.029(14) 0.076(14) 0.007(11) 0.020(12) 0.014(12)
C13 0.045(12) 0.056(16) 0.044(11) 0.012(10) 0.003(9) 0.013(11)
C14 0.074(15) 0.022(13) 0.067(13) 0.013(10) 0.030(11) 0.001(11)
C15 0.048(13) 0.055(17) 0.066(13) 0.020(11) 0.004(10) -0.001(12)
C16 0.054(12) 0.028(12) 0.048(11) -0.004(9) 0.030(9) 0.016(10)
C17 0.038(12) 0.067(17) 0.048(11) 0.005(10) 0.014(9) 0.036(12)
C18 0.061(15) 0.10(2) 0.116(18) 0.055(16) 0.039(13) 0.041(15)
C19 0.046(9) 0.081(10) 0.075(9) 0.010(8) 0.008(7) 0.027(8)
C20 0.073(15) 0.041(16) 0.122(18) 0.043(14) 0.021(14) 0.007(13)
C21 0.068(16) 0.12(2) 0.073(15) 0.026(14) 0.044(12) 0.052(17)
C22 0.051(12) 0.059(15) 0.035(10) 0.007(9) 0.014(8) 0.032(11)
C23 0.062(14) 0.042(14) 0.051(12) 0.016(10) 0.008(10) 0.022(12)
C24 0.058(13) 0.066(18) 0.054(12) 0.003(11) 0.017(10) 0.029(13)
C25 0.109(19) 0.042(16) 0.054(13) 0.010(11) 0.017(13) 0.027(14)
C26 0.114(19) 0.045(16) 0.020(10) -0.001(9) 0.011(11) 0.020(14)
C27 0.17(3) 0.024(15) 0.043(13) 0.002(10) -0.014(15) 0.017(18)
C28 0.13(3) 0.09(3) 0.087(19) 0.001(17) 0.024(18) 0.00(2)
C29 0.089(19) 0.08(2) 0.085(17) 0.023(15) 0.045(14) 0.022(17)
C30 0.064(16) 0.11(2) 0.045(13) 0.026(13) 0.015(11) 0.011(16)
C31 0.073(15) 0.076(18) 0.035(11) 0.037(11) 0.017(10) 0.042(13)
C32 0.087(18) 0.049(17) 0.072(15) -0.009(12) 0.008(13) 0.022(14)
C33 0.12(2) 0.23(4) 0.11(2) 0.01(2) 0.053(18) 0.10(3)
C34 0.21(4) 0.11(3) 0.12(2) -0.04(2) 0.02(2) 0.06(3)
C35 0.093(8) 0.076(8) 0.085(8) 0.007(7) 0.011(7) 0.019(7)
C36 0.10(2) 0.14(3) 0.089(18) 0.008(18) -0.009(15) 0.06(2)
C37 0.21(3) 0.08(2) 0.14(2) 0.064(19) 0.12(2) 0.04(2)

loop_
_atom_type_symbol
_atom_type_description
_atom_type_scat_dispersion_real
_atom_type_scat_dispersion_imag
_atom_type_scat_source
C C 0.0033 0.0016 'International Tables Vol C Tables 4.2.6.8 and 6.1.1.4'
H H 0.0000 0.0000 'International Tables Vol C Tables 4.2.6.8 and 6.1.1.4'
N N 0.0061 0.0033 'International Tables Vol C Tables 4.2.6.8 and 6.1.1.4'
O O 0.0106 0.0060 'International Tables Vol C Tables 4.2.6.8 and 6.1.1.4'
Cd Cd -0.8075 1.2024 'International Tables Vol C Tables 4.2.6.8 and 6.1.1.4'

loop_
_geom_angle_atom_site_label_1
_geom_angle_atom_site_label_2
_geom_angle_atom_site_label_3
_geom_angle
O11 Cd1 N5 96.9(6)
O11 Cd1 N8 89.3(6)
N5 Cd1 N8 69.3(5)
O11 Cd1 O9 128.6(7)
N5 Cd1 O9 129.4(5)
N8 Cd1 O9 123.9(5)
O11 Cd1 N3 93.6(5)
N5 Cd1 N3 66.5(5)
N8 Cd1 N3 135.8(5)
O9 Cd1 N3 87.3(5)
O11 Cd1 O8 164.5(5)
N5 Cd1 O8 93.2(5)
N8 Cd1 O8 83.3(5)
O9 Cd1 O8 48.6(5)
N3 Cd1 O8 101.2(5)
O11 Cd1 O12 50.9(7)
N5 Cd1 O12 142.8(5)
N8 Cd1 O12 120.7(5)
O9 Cd1 O12 77.7(7)
N3 Cd1 O12 94.1(4)
O8 Cd1 O12 122.5(6)
O11 Cd1 O2 83.6(5)
N5 Cd1 O2 133.1(4)
N8 Cd1 O2 63.8(5)
O9 Cd1 O2 79.5(5)
N3 Cd1 O2 160.3(4)
O8 Cd1 O2 80.9(5)
O12 Cd1 O2 69.0(4)
O7 Cd2 N9 114.2(5)
O7 Cd2 O5 141.5(5)
N9 Cd2 O5 92.5(5)
O7 Cd2 N4 118.3(5)
N9 Cd2 N4 71.2(5)
O5 Cd2 N4 95.7(5)
O7 Cd2 N1 84.6(5)
N9 Cd2 N1 137.1(5)
O5 Cd2 N1 94.3(5)
N4 Cd2 N1 65.9(4)
O7 Cd2 O4 90.8(6)
N9 Cd2 O4 125.0(6)
O5 Cd2 O4 50.7(5)
N4 Cd2 O4 138.8(5)
N1 Cd2 O4 90.8(5)
O7 Cd2 O3 84.3(5)
N9 Cd2 O3 65.1(5)
O5 Cd2 O3 82.7(5)
N4 Cd2 O3 136.2(4)
N1 Cd2 O3 157.8(4)
O4 Cd2 O3 70.3(5)
O17 Cd3 N2 123.2(5)
O17 Cd3 N6 91.5(4)
N2 Cd3 N6 65.9(4)
O17 Cd3 N7 111.2(5)
N2 Cd3 N7 70.6(5)
N6 Cd3 N7 136.5(5)
O17 Cd3 O15 140.4(7)
N2 Cd3 O15 95.2(7)
N6 Cd3 O15 96.4(6)
N7 Cd3 O15 89.1(7)
O17 Cd3 O14 89.2(6)
N2 Cd3 O14 139.1(5)
N6 Cd3 O14 91.7(5)
N7 Cd3 O14 124.0(6)
O15 Cd3 O14 52.0(7)
O17 Cd3 O1 76.8(5)
N2 Cd3 O1 134.9(5)
N6 Cd3 O1 159.2(5)
N7 Cd3 O1 64.4(6)
O15 Cd3 O1 82.6(7)
O14 Cd3 O1 71.3(6)
C11 O1 Cd3 109.6(15)
C21 O2 Cd1 114.8(11)
C30 O3 Cd2 115.5(12)
N10 O4 Cd2 89.1(15)
N10 O5 Cd2 101.3(14)
C32 O7 Cd2 126.0(15)
N11 O8 Cd1 92.3(14)
N11 O9 Cd1 100.7(14)
N12 O11 Cd1 102(2)
N12 O12 Cd1 89.6(18)
N14 O14 Cd3 90(2)
N14 O15 Cd3 98(3)
C35 O17 Cd3 120.7(17)
H1W O1W H2W 134.9
H3W O2W H4W 124.9
H5W O3W H6W 102.4
N2 N1 C1 115.0(14)
N2 N1 Cd2 127.7(10)
C1 N1 Cd2 117.2(11)
C2 N2 N1 120.4(16)
C2 N2 Cd3 117.5(12)
N1 N2 Cd3 122.1(10)
C1 N3 N4 113.9(13)
C1 N3 Cd1 115.9(11)
N4 N3 Cd1 129.6(10)
C22 N4 N3 118.6(14)
C22 N4 Cd2 118.7(11)
N3 N4 Cd2 122.6(9)
C12 N5 N6 122.9(15)
C12 N5 Cd1 115.5(12)
N6 N5 Cd1 121.5(10)
C1 N6 N5 111.3(12)
C1 N6 Cd3 121.3(10)
N5 N6 Cd3 127.3(10)
C3 N7 C7 115.5(19)
C3 N7 Cd3 114.9(13)
C7 N7 Cd3 129.3(16)
C13 N8 C17 117.7(15)
C13 N8 Cd1 116.3(12)
C17 N8 Cd1 126.0(12)
C23 N9 C31 116.9(16)
C23 N9 Cd2 115.8(11)
C31 N9 Cd2 127.3(12)
O4 N10 O5 119(2)
O4 N10 O6 119(2)
O5 N10 O6 122(2)
O9 N11 O8 118(2)
O9 N11 O10 121(2)
O8 N11 O10 120(2)
O11 N12 O13 122(3)
O11 N12 O12 118(3)
O13 N12 O12 120(3)
C32 N13 C33 123(2)
C32 N13 C34 119(2)
C33 N13 C34 118(2)
O15 N14 O16 125(4)
O15 N14 O14 120(4)
O16 N14 O14 115(4)
C35 N15 C36 121(2)
C35 N15 C37 126(2)
C36 N15 C37 112.3(19)
N3 C1 N6 124.2(14)
N3 C1 N1 120.1(16)
N6 C1 N1 115.5(15)
N2 C2 C3 117.2(18)
N2 C2 H2A 121.4
C3 C2 H2A 121.4
N7 C3 C4 123.8(18)
N7 C3 C2 119.9(19)
C4 C3 C2 116(2)
C5 C4 C3 117(2)
C5 C4 H4 121.4
C3 C4 H4 121.4
C6 C5 C4 120(3)
C6 C5 H5 119.8
C4 C5 H5 119.8
C5 C6 C7 122(3)
C5 C6 C8 127(3)
C7 C6 C8 111(3)
C11 C7 C6 128(3)
C11 C7 N7 111(2)
C6 C7 N7 121(3)
C9 C8 C6 117(3)
C9 C8 H8 121.6
C6 C8 H8 121.6
C8 C9 C10 136(3)
C8 C9 H9 111.9
C10 C9 H9 111.9
C9 C10 C11 104(3)
C9 C10 H10 127.8
C11 C10 H10 127.8
C7 C11 O1 125(3)
C7 C11 C10 123(3)
O1 C11 C10 111(3)
N5 C12 C13 122.0(18)
N5 C12 H12 119.0
C13 C12 H12 119.0
N8 C13 C14 122.9(17)
N8 C13 C12 116.8(17)
C14 C13 C12 120.0(18)
C15 C14 C13 118.6(18)
C15 C14 H14 120.7
C13 C14 H14 120.7
C14 C15 C16 120.2(17)
C14 C15 H15 119.9
C16 C15 H15 119.9
C17 C16 C15 117.7(16)
C17 C16 C18 118.0(17)
C15 C16 C18 124.3(18)
C16 C17 N8 122.8(16)
C16 C17 C21 122.6(16)
N8 C17 C21 114.6(17)
C19 C18 C16 119.9(19)
C19 C18 H18 120.1
C16 C18 H18 120.1
C18 C19 C20 120.8(19)
C18 C19 H19 119.6
C20 C19 H19 119.6
C21 C20 C19 121(2)
C21 C20 H20 119.6
C19 C20 H20 119.6
O2 C21 C20 121(2)
O2 C21 C17 120.8(17)
C20 C21 C17 118(2)
N4 C22 C23 116.4(15)
N4 C22 H22 121.8
C23 C22 H22 121.8
N9 C23 C24 121.4(17)
N9 C23 C22 117.8(15)
C24 C23 C22 120.8(17)
C25 C24 C23 121.6(18)
C25 C24 H24 119.2
C23 C24 H24 119.2
C24 C25 C26 117.6(18)
C24 C25 H25 121.2
C26 C25 H25 121.2
C31 C26 C27 120(2)
C31 C26 C25 117.1(19)
C27 C26 C25 123(2)
C28 C27 C26 116(2)
C28 C27 H27 122.0
C26 C27 H27 122.0
C29 C28 C27 123(3)
C29 C28 H28 118.5
C27 C28 H28 118.5
C28 C29 C30 127(3)
C28 C29 H29 116.3
C30 C29 H29 116.3
O3 C30 C29 129(2)
O3 C30 C31 119.5(19)
C29 C30 C31 111(2)
N9 C31 C26 125.2(18)
N9 C31 C30 112.3(17)
C26 C31 C30 122.2(19)
O7 C32 N13 123(2)
O7 C32 H32 118.6
N13 C32 H32 118.6
N13 C33 H33A 109.5
N13 C33 H33B 109.5
H33A C33 H33B 109.5
N13 C33 H33C 109.5
H33A C33 H33C 109.5
H33B C33 H33C 109.5
N13 C34 H34A 109.5
N13 C34 H34B 109.5
H34A C34 H34B 109.5
N13 C34 H34C 109.5
H34A C34 H34C 109.5
H34B C34 H34C 109.5
O17 C35 N15 128(2)
O17 C35 H35 116.1
N15 C35 H35 116.1
N15 C36 H36A 109.5
N15 C36 H36B 109.5
H36A C36 H36B 109.5
N15 C36 H36C 109.5
H36A C36 H36C 109.5
H36B C36 H36C 109.5
N15 C37 H37A 109.5
N15 C37 H37B 109.5
H37A C37 H37B 109.5
N15 C37 H37C 109.5
H37A C37 H37C 109.5
H37B C37 H37C 109.5

loop_
_geom_bond_atom_site_label_1
_geom_bond_atom_site_label_2
_geom_bond_distance
Cd1 O11 2.35(2)
Cd1 N5 2.364(14)
Cd1 N8 2.373(13)
Cd1 O9 2.391(17)
Cd1 N3 2.397(12)
Cd1 O8 2.541(16)
Cd1 O12 2.574(16)
Cd1 O2 2.647(12)
Cd2 O7 2.237(13)
Cd2 N9 2.293(14)
Cd2 O5 2.301(16)
Cd2 N4 2.321(12)
Cd2 N1 2.355(14)
Cd2 O4 2.552(16)
Cd2 O3 2.557(15)
Cd3 O17 2.254(12)
Cd3 N2 2.318(15)
Cd3 N6 2.334(12)
Cd3 N7 2.354(14)
Cd3 O15 2.37(3)
Cd3 O14 2.49(2)
Cd3 O1 2.671(14)
O1 C11 1.44(2)
O2 C21 1.33(2)
O3 C30 1.30(2)
O4 N10 1.21(2)
O5 N10 1.22(2)
O6 N10 1.28(2)
O7 C32 1.21(2)
O8 N11 1.20(2)
O9 N11 1.175(17)
O10 N11 1.28(2)
O11 N12 1.22(3)
O12 N12 1.26(3)
O13 N12 1.24(2)
O14 N14 1.27(3)
O15 N14 1.19(3)
O16 N14 1.26(3)
O17 C35 1.19(2)
O1W H1W 0.8499
O1W H2W 0.8500
O2W H3W 0.8500
O2W H4W 0.8501
O3W H5W 0.8500
O3W H6W 0.8500
N1 N2 1.365(16)
N1 C1 1.365(18)
N2 C2 1.284(18)
N3 C1 1.312(18)
N3 N4 1.346(16)
N4 C22 1.253(17)
N5 C12 1.26(2)
N5 N6 1.376(16)
N6 C1 1.364(19)
N7 C3 1.28(2)
N7 C7 1.41(3)
N8 C13 1.30(2)
N8 C17 1.386(19)
N9 C23 1.337(19)
N9 C31 1.35(2)
N13 C32 1.32(2)
N13 C33 1.47(2)
N13 C34 1.48(3)
N15 C35 1.31(2)
N15 C36 1.42(2)
N15 C37 1.45(2)
C2 C3 1.48(2)
C2 H2A 0.9300
C3 C4 1.45(2)
C4 C5 1.34(3)
C4 H4 0.9300
C5 C6 1.29(3)
C5 H5 0.9300
C6 C7 1.37(3)
C6 C8 1.47(3)
C7 C11 1.35(3)
C8 C9 1.33(3)
C8 H8 0.9300
C9 C10 1.39(3)
C9 H9 0.9300
C10 C11 1.46(3)
C10 H10 0.9300
C12 C13 1.44(2)
C12 H12 0.9300
C13 C14 1.40(2)
C14 C15 1.37(2)
C14 H14 0.9300
C15 C16 1.38(2)
C15 H15 0.9300
C16 C17 1.37(2)
C16 C18 1.41(2)
C17 C21 1.40(3)
C18 C19 1.36(2)
C18 H18 0.9300
C19 C20 1.39(2)
C19 H19 0.9300
C20 C21 1.36(2)
C20 H20 0.9300
C22 C23 1.51(2)
C22 H22 0.9300
C23 C24 1.44(2)
C24 C25 1.33(2)
C24 H24 0.9300
C25 C26 1.45(2)
C25 H25 0.9300
C26 C31 1.39(2)
C26 C27 1.42(3)
C27 C28 1.38(3)
C27 H27 0.9300
C28 C29 1.29(3)
C28 H28 0.9300
C29 C30 1.38(3)
C29 H29 0.9300
C30 C31 1.46(2)
C32 H32 0.9300
C33 H33A 0.9600
C33 H33B 0.9600
C33 H33C 0.9600
C34 H34A 0.9600
C34 H34B 0.9600
C34 H34C 0.9600
C35 H35 0.9300
C36 H36A 0.9600
C36 H36B 0.9600
C36 H36C 0.9600
C37 H37A 0.9600
C37 H37B 0.9600
C37 H37C 0.9600

loop_
_geom_torsion_atom_site_label_1
_geom_torsion_atom_site_label_2
_geom_torsion_atom_site_label_3
_geom_torsion_atom_site_label_4
_geom_torsion
O17 Cd3 O1 C11 116.1(13)
N2 Cd3 O1 C11 -8.1(15)
N6 Cd3 O1 C11 173.4(12)
N7 Cd3 O1 C11 -5.5(11)
O15 Cd3 O1 C11 -98.0(13)
O14 Cd3 O1 C11 -150.3(13)
O11 Cd1 O2 C21 -92.9(15)
N5 Cd1 O2 C21 0.7(17)
N8 Cd1 O2 C21 -0.4(14)
O9 Cd1 O2 C21 135.9(15)
N3 Cd1 O2 C21 -175.6(15)
O8 Cd1 O2 C21 86.6(15)
O12 Cd1 O2 C21 -143.3(16)
O7 Cd2 O3 C30 -117.7(15)
N9 Cd2 O3 C30 2.4(14)
O5 Cd2 O3 C30 98.6(16)
N4 Cd2 O3 C30 8.1(18)
N1 Cd2 O3 C30 -178.0(13)
O4 Cd2 O3 C30 149.4(16)
O7 Cd2 O4 N10 -178.4(14)
N9 Cd2 O4 N10 -57.6(15)
O5 Cd2 O4 N10 2.1(13)
N4 Cd2 O4 N10 44.2(18)
N1 Cd2 O4 N10 97.0(14)
O3 Cd2 O4 N10 -94.8(15)
O7 Cd2 O5 N10 -2.7(17)
N9 Cd2 O5 N10 132.9(13)
N4 Cd2 O5 N10 -155.7(13)
N1 Cd2 O5 N10 -89.5(13)
O4 Cd2 O5 N10 -2.1(13)
O3 Cd2 O5 N10 68.4(13)
N9 Cd2 O7 C32 -83.5(17)
O5 Cd2 O7 C32 47(2)
N4 Cd2 O7 C32 -164.3(15)
N1 Cd2 O7 C32 136.7(16)
O4 Cd2 O7 C32 46.0(17)
O3 Cd2 O7 C32 -24.0(16)
O11 Cd1 O8 N11 84(3)
N5 Cd1 O8 N11 -145.2(12)
N8 Cd1 O8 N11 146.1(13)
O9 Cd1 O8 N11 -2.4(11)
N3 Cd1 O8 N11 -78.5(12)
O12 Cd1 O8 N11 23.8(14)
O2 Cd1 O8 N11 81.6(12)
O11 Cd1 O9 N11 -157.6(12)
N5 Cd1 O9 N11 53.7(14)
N8 Cd1 O9 N11 -36.4(14)
N3 Cd1 O9 N11 110.0(13)
O8 Cd1 O9 N11 2.4(12)
O12 Cd1 O9 N11 -155.2(13)
O2 Cd1 O9 N11 -84.6(12)
N5 Cd1 O11 N12 160.6(15)
N8 Cd1 O11 N12 -130.3(15)
O9 Cd1 O11 N12 4.5(18)
N3 Cd1 O11 N12 93.8(15)
O8 Cd1 O11 N12 -69(3)
O12 Cd1 O11 N12 1.4(14)
O2 Cd1 O11 N12 -66.6(15)
O11 Cd1 O12 N12 -1.3(13)
N5 Cd1 O12 N12 -37.0(17)
N8 Cd1 O12 N12 58.8(14)
O9 Cd1 O12 N12 -178.9(13)
N3 Cd1 O12 N12 -92.6(13)
O8 Cd1 O12 N12 161.3(12)
O2 Cd1 O12 N12 97.8(13)
O17 Cd3 O14 N14 169.8(15)
N2 Cd3 O14 N14 -45.0(19)
N6 Cd3 O14 N14 -98.7(15)
N7 Cd3 O14 N14 54.6(16)
O15 Cd3 O14 N14 -1.8(17)
O1 Cd3 O14 N14 93.5(15)
O17 Cd3 O15 N14 -11(3)
N2 Cd3 O15 N14 155(2)
N6 Cd3 O15 N14 89(2)
N7 Cd3 O15 N14 -134(2)
O14 Cd3 O15 N14 2.0(19)
O1 Cd3 O15 N14 -70(2)
N2 Cd3 O17 C35 168.7(15)
N6 Cd3 O17 C35 -129.5(16)
N7 Cd3 O17 C35 88.6(17)
O15 Cd3 O17 C35 -28(2)
O14 Cd3 O17 C35 -37.8(17)
O1 Cd3 O17 C35 33.1(16)
O7 Cd2 N1 N2 -56.0(12)
N9 Cd2 N1 N2 -176.3(10)
O5 Cd2 N1 N2 85.4(12)
N4 Cd2 N1 N2 179.7(13)
O4 Cd2 N1 N2 34.8(12)
O3 Cd2 N1 N2 4.3(19)
O7 Cd2 N1 C1 128.6(11)
N9 Cd2 N1 C1 8.3(14)
O5 Cd2 N1 C1 -90.0(11)
N4 Cd2 N1 C1 4.3(10)
O4 Cd2 N1 C1 -140.7(12)
O3 Cd2 N1 C1 -171.1(12)
C1 N1 N2 C2 176.3(16)
Cd2 N1 N2 C2 1(2)
C1 N1 N2 Cd3 -5.3(17)
Cd2 N1 N2 Cd3 179.2(5)
O17 Cd3 N2 C2 -102.6(13)
N6 Cd3 N2 C2 -177.5(14)
N7 Cd3 N2 C2 0.5(12)
O15 Cd3 N2 C2 87.7(14)
O14 Cd3 N2 C2 120.4(14)
O1 Cd3 N2 C2 3.0(16)
O17 Cd3 N2 N1 78.9(12)
N6 Cd3 N2 N1 3.9(10)
N7 Cd3 N2 N1 -178.0(12)
O15 Cd3 N2 N1 -90.8(12)
O14 Cd3 N2 N1 -58.1(15)
O1 Cd3 N2 N1 -175.5(9)
O11 Cd1 N3 C1 102.0(14)
N5 Cd1 N3 C1 6.0(12)
N8 Cd1 N3 C1 9.3(16)
O9 Cd1 N3 C1 -129.5(13)
O8 Cd1 N3 C1 -82.6(13)
O12 Cd1 N3 C1 153.1(13)
O2 Cd1 N3 C1 -176.9(13)
O11 Cd1 N3 N4 -87.0(15)
N5 Cd1 N3 N4 177.0(15)
N8 Cd1 N3 N4 -179.7(12)
O9 Cd1 N3 N4 41.5(14)
O8 Cd1 N3 N4 88.3(14)
O12 Cd1 N3 N4 -35.9(15)
O2 Cd1 N3 N4 -6(2)
C1 N3 N4 C22 -177.3(15)
Cd1 N3 N4 C22 12(2)
C1 N3 N4 Cd2 -1(2)
Cd1 N3 N4 Cd2 -171.8(6)
O7 Cd2 N4 C22 105.6(13)
N9 Cd2 N4 C22 -2.4(12)
O5 Cd2 N4 C22 -93.2(13)
N1 Cd2 N4 C22 174.7(14)
O4 Cd2 N4 C22 -124.6(13)
O3 Cd2 N4 C22 -7.8(15)
O7 Cd2 N4 N3 -71.1(13)
N9 Cd2 N4 N3 -179.1(13)
O5 Cd2 N4 N3 90.2(12)
N1 Cd2 N4 N3 -2.0(11)
O4 Cd2 N4 N3 58.8(16)
O3 Cd2 N4 N3 175.5(11)
O11 Cd1 N5 C12 87.2(14)
N8 Cd1 N5 C12 0.6(13)
O9 Cd1 N5 C12 -116.9(14)
N3 Cd1 N5 C12 178.1(15)
O8 Cd1 N5 C12 -81.0(14)
O12 Cd1 N5 C12 114.4(14)
O2 Cd1 N5 C12 -0.5(16)
O11 Cd1 N5 N6 -94.4(11)
N8 Cd1 N5 N6 178.9(12)
O9 Cd1 N5 N6 61.5(12)
N3 Cd1 N5 N6 -3.5(10)
O8 Cd1 N5 N6 97.3(11)
O12 Cd1 N5 N6 -67.2(14)
O2 Cd1 N5 N6 177.9(9)
C12 N5 N6 C1 178.9(17)
Cd1 N5 N6 C1 0.6(16)
C12 N5 N6 Cd3 -2(2)
Cd1 N5 N6 Cd3 179.8(6)
O17 Cd3 N6 C1 -128.3(13)
N2 Cd3 N6 C1 -2.2(12)
N7 Cd3 N6 C1 -4.8(16)
O15 Cd3 N6 C1 90.6(13)
O14 Cd3 N6 C1 142.5(13)
O1 Cd3 N6 C1 176.6(12)
O17 Cd3 N6 N5 52.6(12)
N2 Cd3 N6 N5 178.7(13)
N7 Cd3 N6 N5 176.1(10)
O15 Cd3 N6 N5 -88.5(13)
O14 Cd3 N6 N5 -36.6(12)
O1 Cd3 N6 N5 -2(2)
O17 Cd3 N7 C3 117.4(14)
N2 Cd3 N7 C3 -1.7(13)
N6 Cd3 N7 C3 0.8(18)
O15 Cd3 N7 C3 -97.5(15)
O14 Cd3 N7 C3 -138.6(14)
O1 Cd3 N7 C3 -179.7(16)
O17 Cd3 N7 C7 -55.3(19)
N2 Cd3 N7 C7 -174.4(19)
N6 Cd3 N7 C7 -171.9(16)
O15 Cd3 N7 C7 89.7(19)
O14 Cd3 N7 C7 49(2)
O1 Cd3 N7 C7 7.5(17)
O11 Cd1 N8 C13 -100.2(13)
N5 Cd1 N8 C13 -2.5(12)
O9 Cd1 N8 C13 121.8(13)
N3 Cd1 N8 C13 -5.7(16)
O8 Cd1 N8 C13 93.5(13)
O12 Cd1 N8 C13 -142.5(12)
O2 Cd1 N8 C13 176.6(14)
O11 Cd1 N8 C17 82.8(14)
N5 Cd1 N8 C17 -179.6(14)
O9 Cd1 N8 C17 -55.3(14)
N3 Cd1 N8 C17 177.2(12)
O8 Cd1 N8 C17 -83.6(13)
O12 Cd1 N8 C17 40.4(15)
O2 Cd1 N8 C17 -0.5(12)
O7 Cd2 N9 C23 -111.6(13)
O5 Cd2 N9 C23 96.9(13)
N4 Cd2 N9 C23 1.8(12)
N1 Cd2 N9 C23 -2.1(16)
O4 Cd2 N9 C23 138.9(12)
O3 Cd2 N9 C23 177.6(14)
O7 Cd2 N9 C31 71.4(16)
O5 Cd2 N9 C31 -80.1(16)
N4 Cd2 N9 C31 -175.3(17)
N1 Cd2 N9 C31 -179.2(13)
O4 Cd2 N9 C31 -38.2(17)
O3 Cd2 N9 C31 0.6(14)
Cd2 O4 N10 O5 -3(2)
Cd2 O4 N10 O6 177.0(17)
Cd2 O5 N10 O4 4(2)
Cd2 O5 N10 O6 -176.6(16)
Cd1 O9 N11 O8 -4(2)
Cd1 O9 N11 O10 -171.1(18)
Cd1 O8 N11 O9 4(2)
Cd1 O8 N11 O10 170.9(19)
Cd1 O11 N12 O13 172.7(16)
Cd1 O11 N12 O12 -3(2)
Cd1 O12 N12 O11 2(2)
Cd1 O12 N12 O13 -173.0(18)
Cd3 O15 N14 O16 178(3)
Cd3 O15 N14 O14 -4(3)
Cd3 O14 N14 O15 3(3)
Cd3 O14 N14 O16 -178(2)
N4 N3 C1 N6 178.6(15)
Cd1 N3 C1 N6 -9(2)
N4 N3 C1 N1 5(2)
Cd1 N3 C1 N1 177.3(11)
N5 N6 C1 N3 6(2)
Cd3 N6 C1 N3 -173.5(13)
N5 N6 C1 N1 179.7(13)
Cd3 N6 C1 N1 0(2)
N2 N1 C1 N3 177.2(15)
Cd2 N1 C1 N3 -7(2)
N2 N1 C1 N6 3(2)
Cd2 N1 C1 N6 179.0(11)
N1 N2 C2 C3 179.1(14)
Cd3 N2 C2 C3 1(2)
C7 N7 C3 C4 -7(3)
Cd3 N7 C3 C4 179.5(13)
C7 N7 C3 C2 176.4(17)
Cd3 N7 C3 C2 3(2)
N2 C2 C3 N7 -2(3)
N2 C2 C3 C4 -179.3(16)
N7 C3 C4 C5 5(3)
C2 C3 C4 C5 -178.2(19)
C3 C4 C5 C6 0(3)
C4 C5 C6 C7 -2(4)
C4 C5 C6 C8 178(2)
C5 C6 C7 C11 -175(3)
C8 C6 C7 C11 6(4)
C5 C6 C7 N7 0(4)
C8 C6 C7 N7 180(2)
C3 N7 C7 C11 180(2)
Cd3 N7 C7 C11 -8(3)
C3 N7 C7 C6 5(3)
Cd3 N7 C7 C6 177.2(16)
C5 C6 C8 C9 177(3)
C7 C6 C8 C9 -3(3)
C6 C8 C9 C10 0(5)
C8 C9 C10 C11 2(4)
C6 C7 C11 O1 175(2)
N7 C7 C11 O1 0(3)
C6 C7 C11 C10 -4(4)
N7 C7 C11 C10 -179.1(19)
Cd3 O1 C11 C7 5(3)
Cd3 O1 C11 C10 -175.6(14)
C9 C10 C11 C7 0(3)
C9 C10 C11 O1 -179.3(18)
N6 N5 C12 C13 -177.1(14)
Cd1 N5 C12 C13 1(2)
C17 N8 C13 C14 -4(3)
Cd1 N8 C13 C14 178.5(13)
C17 N8 C13 C12 -178.7(15)
Cd1 N8 C13 C12 4(2)
N5 C12 C13 N8 -4(3)
N5 C12 C13 C14 -178.3(18)
N8 C13 C14 C15 3(3)
C12 C13 C14 C15 177.5(16)
C13 C14 C15 C16 -1(3)
C14 C15 C16 C17 1(3)
C14 C15 C16 C18 -178.6(18)
C15 C16 C17 N8 -2(3)
C18 C16 C17 N8 177.6(16)
C15 C16 C17 C21 177.5(18)
C18 C16 C17 C21 -3(3)
C13 N8 C17 C16 4(3)
Cd1 N8 C17 C16 -179.4(13)
C13 N8 C17 C21 -175.8(17)
Cd1 N8 C17 C21 1(2)
C17 C16 C18 C19 0(3)
C15 C16 C18 C19 179.8(19)
C16 C18 C19 C20 3(3)
C18 C19 C20 C21 -4(3)
Cd1 O2 C21 C20 178.0(16)
Cd1 O2 C21 C17 1(3)
C19 C20 C21 O2 -175(2)
C19 C20 C21 C17 1(3)
C16 C17 C21 O2 179.0(18)
N8 C17 C21 O2 -2(3)
C16 C17 C21 C20 2(3)
N8 C17 C21 C20 -178.4(18)
N3 N4 C22 C23 179.4(14)
Cd2 N4 C22 C23 3(2)
C31 N9 C23 C24 -2(3)
Cd2 N9 C23 C24 -179.0(13)
C31 N9 C23 C22 176.2(16)
Cd2 N9 C23 C22 -1(2)
N4 C22 C23 N9 -1(2)
N4 C22 C23 C24 176.9(16)
N9 C23 C24 C25 -3(3)
C22 C23 C24 C25 179.2(17)
C23 C24 C25 C26 4(3)
C24 C25 C26 C31 -1(3)
C24 C25 C26 C27 175.4(18)
C31 C26 C27 C28 -5(3)
C25 C26 C27 C28 178.2(19)
C26 C27 C28 C29 5(4)
C27 C28 C29 C30 -5(5)
Cd2 O3 C30 C29 -180(2)
Cd2 O3 C30 C31 -5(3)
C28 C29 C30 O3 179(3)
C28 C29 C30 C31 4(4)
C23 N9 C31 C26 5(3)
Cd2 N9 C31 C26 -177.9(13)
C23 N9 C31 C30 179.8(16)
Cd2 N9 C31 C30 -3(2)
C27 C26 C31 N9 179.6(18)
C25 C26 C31 N9 -4(3)
C27 C26 C31 C30 5(3)
C25 C26 C31 C30 -178.0(18)
O3 C30 C31 N9 5(3)
C29 C30 C31 N9 -179.1(18)
O3 C30 C31 C26 -179.7(19)
C29 C30 C31 C26 -4(3)
Cd2 O7 C32 N13 -153.1(14)
C33 N13 C32 O7 -177.6(18)
C34 N13 C32 O7 1(3)
Cd3 O17 C35 N15 -157.7(16)
C36 N15 C35 O17 4(3)
C37 N15 C35 O17 170(2)
